data_7118738
loop_
_publ_author_name
'Berg, Claudia'
'Braun, Thomas'
'Laubenstein, Reik'
'Braun, Beatrice'

_publ_section_title
;
 Palladium-mediated borylation of pentafluorosulfanyl functionalized
 compounds: the crucial role of metal fluorido complexes.
;
_journal_issue 20
_journal_name_full 'Chemical communications (Cambridge, England)'
_journal_page_first 3931
_journal_page_last 3934
_journal_paper_doi 10.1039/c5cc10219g
_journal_volume 52
_journal_year 2016
_chemical_formula_moiety 'C24 H46 F5 I P2 Pd S'
_chemical_formula_sum 'C24 H46 F5 I P2 Pd S'
_chemical_formula_weight 756.91
_chemical_name_systematic
;
 ?
;
_space_group_crystal_system monoclinic
_space_group_IT_number 14
_space_group_name_Hall '-P 2yn'
_space_group_name_H-M_alt 'P 1 21/n 1'
_symmetry_space_group_name_Hall '-P 2yn'
_symmetry_space_group_name_H-M 'P 1 21/n 1'
_atom_sites_solution_hydrogens geom
_audit_creation_method SHELXL-2013
_audit_update_record
;
2015-11-26 deposited with the CCDC.
2016-02-08 downloaded from the CCDC.
;
_cell_angle_alpha 90
_cell_angle_beta 112.2440(10)
_cell_angle_gamma 90
_cell_formula_units_Z 4
_cell_length_a 14.4952(5)
_cell_length_b 12.5053(4)
_cell_length_c 18.0453(6)
_cell_measurement_reflns_used 9863
_cell_measurement_temperature 100(2)
_cell_measurement_theta_max 31.44
_cell_measurement_theta_min 2.44
_cell_volume 3027.59(18)
_computing_cell_refinement 'Bruker SAINT'
_computing_data_collection 'Bruker APEX2'
_computing_data_reduction 'Bruker SAINT'
_computing_structure_refinement 'SHELXL-2013 (Sheldrick 2013)'
_computing_structure_solution 'SHELXS-97 (Sheldrick 2008)'
_diffrn_ambient_temperature 100(2)
_diffrn_measured_fraction_theta_full 0.989
_diffrn_measured_fraction_theta_max 0.855
_diffrn_measurement_device_type 'Bruker D8 VENTURE'
_diffrn_measurement_method '\f and \w scans'
_diffrn_radiation_type MoK\a
_diffrn_radiation_wavelength 0.71073
_diffrn_reflns_av_R_equivalents 0.0428
_diffrn_reflns_av_unetI/netI 0.0447
_diffrn_reflns_laue_measured_fraction_full 0.989
_diffrn_reflns_laue_measured_fraction_max 0.855
_diffrn_reflns_limit_h_max 18
_diffrn_reflns_limit_h_min -21
_diffrn_reflns_limit_k_max 17
_diffrn_reflns_limit_k_min -17
_diffrn_reflns_limit_l_max 24
_diffrn_reflns_limit_l_min -23
_diffrn_reflns_number 27669
_diffrn_reflns_point_group_measured_fraction_full 0.989
_diffrn_reflns_point_group_measured_fraction_max 0.855
_diffrn_reflns_theta_full 25.242
_diffrn_reflns_theta_max 31.803
_diffrn_reflns_theta_min 2.245
_exptl_absorpt_coefficient_mu 1.850
_exptl_absorpt_correction_T_max 0.7463
_exptl_absorpt_correction_T_min 0.5011
_exptl_absorpt_correction_type multi-scan
_exptl_absorpt_process_details 'BRUKER APEX2'
_exptl_crystal_colour colorless
_exptl_crystal_density_diffrn 1.661
_exptl_crystal_description fragment
_exptl_crystal_F_000 1520
_exptl_crystal_size_max 0.480
_exptl_crystal_size_mid 0.380
_exptl_crystal_size_min 0.110
_refine_diff_density_max 2.110
_refine_diff_density_min -1.160
_refine_diff_density_rms 0.129
_refine_ls_extinction_method none
_refine_ls_goodness_of_fit_ref 1.009
_refine_ls_hydrogen_treatment constr
_refine_ls_matrix_type full
_refine_ls_number_parameters 319
_refine_ls_number_reflns 8842
_refine_ls_number_restraints 0
_refine_ls_restrained_S_all 1.009
_refine_ls_R_factor_all 0.0432
_refine_ls_R_factor_gt 0.0317
_refine_ls_shift/su_max 0.001
_refine_ls_shift/su_mean 0.000
_refine_ls_structure_factor_coef Fsqd
_refine_ls_weighting_details 'w=1/[\s^2^(Fo^2^)+(0.0357P)^2^+2.6231P] where P=(Fo^2^+2Fc^2^)/3'
_refine_ls_weighting_scheme calc
_refine_ls_wR_factor_gt 0.0743
_refine_ls_wR_factor_ref 0.0805
_reflns_Friedel_coverage 0.000
_reflns_number_gt 7332
_reflns_number_total 8842
_reflns_threshold_expression 'I > 2\s(I)'
_cod_data_source_file c5cc10219g2.cif
_cod_data_source_block Complex_5
_cod_depositor_comments 'Adding full bibliography for 7118737--7118742.cif.'
_cod_original_cell_volume 3027.58(18)
_cod_database_code 7118738
_shelx_space_group_comment
;
The symmetry employed for this shelxl refinement is uniquely defined
by the following loop, which should always be used as a source of
symmetry information in preference to the above space-group names.
They are only intended as comments.
;
_shelx_estimated_absorpt_t_min 0.470
_shelx_estimated_absorpt_t_max 0.822
_shelxl_version_number 2013-4

loop_
_space_group_symop_operation_xyz
'x, y, z'
'-x+1/2, y+1/2, -z+1/2'
'-x, -y, -z'
'x-1/2, -y-1/2, z-1/2'

loop_
_atom_site_label
_atom_site_type_symbol
_atom_site_fract_x
_atom_site_fract_y
_atom_site_fract_z
_atom_site_U_iso_or_equiv
_atom_site_adp_type
_atom_site_occupancy
_atom_site_site_symmetry_order
_atom_site_calc_flag
_atom_site_refinement_flags_posn
_atom_site_refinement_flags_adp
I1 I 0.08052(2) 0.23415(2) 0.46996(2) 0.01810(5) Uani 1 1 d . .
Pd1 Pd 0.02111(2) 0.26374(2) 0.31036(2) 0.01022(5) Uani 1 1 d . .
P1 P 0.09992(4) 0.43402(4) 0.32995(3) 0.01116(11) Uani 1 1 d . .
P2 P -0.06089(4) 0.09672(4) 0.28544(3) 0.01260(11) Uani 1 1 d . .
S1 S 0.09516(4) 0.27394(4) 0.02037(4) 0.01653(11) Uani 1 1 d . .
F1 F 0.16862(12) 0.25209(12) -0.02479(10) 0.0262(3) Uani 1 1 d . .
F2 F 0.00710(12) 0.24168(12) -0.06094(9) 0.0244(3) Uani 1 1 d . .
F3 F 0.10854(11) 0.15160(11) 0.04651(10) 0.0253(3) Uani 1 1 d . .
F4 F 0.19089(10) 0.30306(14) 0.09709(9) 0.0275(3) Uani 1 1 d . .
F5 F 0.08857(12) 0.39415(12) -0.00994(10) 0.0278(3) Uani 1 1 d . .
C1 C 0.23766(15) 0.42513(17) 0.36583(14) 0.0148(4) Uani 1 1 d . .
H1 H 0.2631 0.4981 0.3612 0.018 Uiso 1 1 calc R U
C2 C 0.26557(17) 0.3510(2) 0.30979(16) 0.0219(5) Uani 1 1 d . .
H2A H 0.3381 0.3511 0.3253 0.033 Uiso 1 1 calc R U
H2B H 0.2335 0.3764 0.2545 0.033 Uiso 1 1 calc R U
H2C H 0.2429 0.2782 0.3138 0.033 Uiso 1 1 calc R U
C3 C 0.28960(17) 0.3896(2) 0.45245(15) 0.0225(5) Uani 1 1 d . .
H3A H 0.2693 0.3164 0.4584 0.034 Uiso 1 1 calc R U
H3B H 0.2710 0.4376 0.4875 0.034 Uiso 1 1 calc R U
H3C H 0.3620 0.3920 0.4672 0.034 Uiso 1 1 calc R U
C4 C 0.07544(16) 0.51159(17) 0.40757(14) 0.0146(4) Uani 1 1 d . .
H4 H 0.1076 0.4699 0.4581 0.017 Uiso 1 1 calc R U
C5 C -0.03603(17) 0.5151(2) 0.39363(15) 0.0192(5) Uani 1 1 d . .
H5A H -0.0443 0.5473 0.4402 0.029 Uiso 1 1 calc R U
H5B H -0.0630 0.4423 0.3859 0.029 Uiso 1 1 calc R U
H5C H -0.0718 0.5580 0.3459 0.029 Uiso 1 1 calc R U
C6 C 0.12349(18) 0.62223(19) 0.42551(15) 0.0211(5) Uani 1 1 d . .
H6A H 0.0921 0.6691 0.3792 0.032 Uiso 1 1 calc R U
H6B H 0.1949 0.6161 0.4364 0.032 Uiso 1 1 calc R U
H6C H 0.1144 0.6525 0.4724 0.032 Uiso 1 1 calc R U
C7 C 0.06980(16) 0.52032(18) 0.23871(14) 0.0149(4) Uani 1 1 d . .
H7 H 0.0606 0.4702 0.1932 0.018 Uiso 1 1 calc R U
C8 C -0.03002(17) 0.57874(19) 0.21764(14) 0.0188(5) Uani 1 1 d . .
H8A H -0.0222 0.6372 0.2557 0.028 Uiso 1 1 calc R U
H8B H -0.0805 0.5284 0.2204 0.028 Uiso 1 1 calc R U
H8C H -0.0512 0.6079 0.1633 0.028 Uiso 1 1 calc R U
C9 C 0.14898(18) 0.6011(2) 0.23799(16) 0.0225(5) Uani 1 1 d . .
H9A H 0.1236 0.6424 0.1881 0.034 Uiso 1 1 calc R U
H9B H 0.2096 0.5630 0.2416 0.034 Uiso 1 1 calc R U
H9C H 0.1643 0.6497 0.2837 0.034 Uiso 1 1 calc R U
C10 C -0.18139(16) 0.10144(18) 0.30003(15) 0.0178(4) Uani 1 1 d . .
H10 H -0.2192 0.0352 0.2755 0.021 Uiso 1 1 calc R U
C11 C -0.24205(18) 0.1966(2) 0.25339(19) 0.0258(6) Uani 1 1 d . .
H11A H -0.3071 0.1977 0.2584 0.039 Uiso 1 1 calc R U
H11B H -0.2517 0.1900 0.1968 0.039 Uiso 1 1 calc R U
H11C H -0.2062 0.2631 0.2751 0.039 Uiso 1 1 calc R U
C12 C -0.17237(19) 0.1046(2) 0.38713(18) 0.0281(6) Uani 1 1 d . .
H12A H -0.1354 0.1688 0.4132 0.042 Uiso 1 1 calc R U
H12B H -0.1368 0.0408 0.4152 0.042 Uiso 1 1 calc R U
H12C H -0.2391 0.1063 0.3889 0.042 Uiso 1 1 calc R U
C13 C -0.09880(16) 0.04742(18) 0.18043(14) 0.0166(4) Uani 1 1 d . .
H13 H -0.1216 0.1119 0.1455 0.020 Uiso 1 1 calc R U
C14 C -0.18568(19) -0.0325(2) 0.15097(16) 0.0236(5) Uani 1 1 d . .
H14A H -0.1962 -0.0554 0.0964 0.035 Uiso 1 1 calc R U
H14B H -0.2464 0.0018 0.1512 0.035 Uiso 1 1 calc R U
H14C H -0.1699 -0.0948 0.1865 0.035 Uiso 1 1 calc R U
C15 C -0.00936(19) 0.00357(19) 0.16481(16) 0.0216(5) Uani 1 1 d . .
H15A H 0.0088 -0.0668 0.1901 0.032 Uiso 1 1 calc R U
H15B H 0.0472 0.0526 0.1873 0.032 Uiso 1 1 calc R U
H15C H -0.0267 -0.0033 0.1070 0.032 Uiso 1 1 calc R U
C16 C 0.01035(18) -0.00968(18) 0.35475(15) 0.0194(5) Uani 1 1 d . .
H16 H 0.0127 0.0126 0.4087 0.023 Uiso 1 1 calc R U
C17 C -0.0387(2) -0.12059(19) 0.34009(17) 0.0273(6) Uani 1 1 d . .
H17A H -0.0353 -0.1514 0.2913 0.041 Uiso 1 1 calc R U
H17B H -0.1086 -0.1139 0.3340 0.041 Uiso 1 1 calc R U
H17C H -0.0035 -0.1673 0.3857 0.041 Uiso 1 1 calc R U
C18 C 0.12013(19) -0.0168(2) 0.36348(18) 0.0283(6) Uani 1 1 d . .
H18A H 0.1581 -0.0581 0.4116 0.042 Uiso 1 1 calc R U
H18B H 0.1481 0.0553 0.3682 0.042 Uiso 1 1 calc R U
H18C H 0.1240 -0.0523 0.3163 0.042 Uiso 1 1 calc R U
C19 C -0.02394(16) 0.29028(17) 0.19177(13) 0.0133(4) Uani 1 1 d . .
C20 C 0.03835(16) 0.26820(16) 0.15032(14) 0.0131(4) Uani 1 1 d . .
H20 H 0.0996 0.2317 0.1767 0.016 Uiso 1 1 calc R U
C21 C 0.01105(16) 0.29936(17) 0.07070(13) 0.0135(4) Uani 1 1 d . .
C22 C -0.07793(16) 0.35238(19) 0.02932(14) 0.0176(5) Uani 1 1 d . .
H22 H -0.0945 0.3751 -0.0244 0.021 Uiso 1 1 calc R U
C23 C -0.14164(16) 0.37109(18) 0.06886(14) 0.0172(4) Uani 1 1 d . .
H23 H -0.2038 0.4054 0.0415 0.021 Uiso 1 1 calc R U
C24 C -0.11550(16) 0.34010(17) 0.14834(14) 0.0157(4) Uani 1 1 d . .
H24 H -0.1609 0.3530 0.1740 0.019 Uiso 1 1 calc R U

loop_
_atom_site_aniso_label
_atom_site_aniso_U_11
_atom_site_aniso_U_22
_atom_site_aniso_U_33
_atom_site_aniso_U_23
_atom_site_aniso_U_13
_atom_site_aniso_U_12
I1 0.02103(8) 0.02043(8) 0.01343(8) 0.00203(5) 0.00720(6) -0.00018(5)
Pd1 0.00912(8) 0.01161(8) 0.01130(8) 0.00069(5) 0.00542(6) 0.00011(5)
P1 0.0094(2) 0.0119(2) 0.0134(3) -0.00037(19) 0.0057(2) 0.00017(19)
P2 0.0122(2) 0.0110(2) 0.0173(3) 0.0006(2) 0.0085(2) 0.00054(19)
S1 0.0196(3) 0.0174(3) 0.0148(3) 0.0010(2) 0.0089(2) -0.0003(2)
F1 0.0299(8) 0.0338(8) 0.0235(8) 0.0033(6) 0.0198(7) 0.0040(6)
F2 0.0270(8) 0.0306(8) 0.0147(7) -0.0049(6) 0.0068(6) 0.0005(6)
F3 0.0321(8) 0.0197(7) 0.0306(8) 0.0064(6) 0.0193(7) 0.0084(6)
F4 0.0178(7) 0.0458(9) 0.0213(8) -0.0038(7) 0.0100(6) -0.0079(7)
F5 0.0445(9) 0.0179(7) 0.0302(8) 0.0048(6) 0.0244(7) -0.0018(6)
C1 0.0116(9) 0.0145(10) 0.0199(11) -0.0025(8) 0.0075(8) -0.0007(8)
C2 0.0126(10) 0.0258(12) 0.0296(13) -0.0076(10) 0.0107(9) 0.0007(9)
C3 0.0114(10) 0.0286(12) 0.0238(13) 0.0028(10) 0.0024(9) 0.0036(9)
C4 0.0141(9) 0.0165(10) 0.0142(10) -0.0013(8) 0.0066(8) 0.0026(8)
C5 0.0172(10) 0.0240(12) 0.0202(11) 0.0021(9) 0.0114(9) 0.0074(9)
C6 0.0224(11) 0.0173(11) 0.0224(12) -0.0046(9) 0.0073(10) 0.0022(9)
C7 0.0144(10) 0.0162(10) 0.0152(10) 0.0013(8) 0.0070(8) -0.0004(8)
C8 0.0185(10) 0.0189(11) 0.0177(11) 0.0041(9) 0.0054(9) 0.0027(9)
C9 0.0246(11) 0.0197(11) 0.0245(12) 0.0036(9) 0.0108(10) -0.0069(9)
C10 0.0145(10) 0.0155(10) 0.0274(12) -0.0015(9) 0.0125(9) -0.0015(8)
C11 0.0158(11) 0.0184(11) 0.0473(17) 0.0020(11) 0.0166(11) 0.0018(9)
C12 0.0240(12) 0.0366(14) 0.0322(15) -0.0057(11) 0.0202(11) -0.0060(11)
C13 0.0179(10) 0.0146(10) 0.0178(11) -0.0008(8) 0.0075(9) -0.0021(8)
C14 0.0278(12) 0.0187(11) 0.0249(13) -0.0051(9) 0.0106(10) -0.0073(9)
C15 0.0269(12) 0.0183(11) 0.0237(12) -0.0034(9) 0.0143(10) 0.0000(9)
C16 0.0256(11) 0.0159(10) 0.0195(11) 0.0044(9) 0.0116(10) 0.0056(9)
C17 0.0426(15) 0.0144(11) 0.0292(14) 0.0051(10) 0.0183(12) 0.0042(10)
C18 0.0254(12) 0.0294(13) 0.0314(14) 0.0043(11) 0.0123(11) 0.0144(11)
C19 0.0135(9) 0.0114(9) 0.0157(10) 0.0003(8) 0.0064(8) -0.0029(7)
C20 0.0124(9) 0.0119(9) 0.0145(11) 0.0003(7) 0.0044(8) -0.0027(7)
C21 0.0167(10) 0.0103(9) 0.0150(10) -0.0015(8) 0.0076(8) -0.0016(8)
C22 0.0187(11) 0.0167(10) 0.0143(11) 0.0010(8) 0.0029(9) 0.0001(8)
C23 0.0133(10) 0.0147(10) 0.0191(11) 0.0003(8) 0.0009(8) 0.0010(8)
C24 0.0127(9) 0.0145(10) 0.0207(11) -0.0013(8) 0.0070(8) -0.0024(8)

loop_
_atom_type_symbol
_atom_type_description
_atom_type_scat_dispersion_real
_atom_type_scat_dispersion_imag
_atom_type_scat_source
C C 0.0033 0.0016 'International Tables Vol C Tables 4.2.6.8 and 6.1.1.4'
H H 0.0000 0.0000 'International Tables Vol C Tables 4.2.6.8 and 6.1.1.4'
F F 0.0171 0.0103 'International Tables Vol C Tables 4.2.6.8 and 6.1.1.4'
I I -0.4742 1.8119 'International Tables Vol C Tables 4.2.6.8 and 6.1.1.4'
P P 0.1023 0.0942 'International Tables Vol C Tables 4.2.6.8 and 6.1.1.4'
Pd Pd -0.9988 1.0072 'International Tables Vol C Tables 4.2.6.8 and 6.1.1.4'
S S 0.1246 0.1234 'International Tables Vol C Tables 4.2.6.8 and 6.1.1.4'

loop_
_geom_angle_atom_site_label_1
_geom_angle_atom_site_label_2
_geom_angle_atom_site_label_3
_geom_angle
C19 Pd1 P2 90.34(6)
C19 Pd1 P1 87.40(6)
P2 Pd1 P1 177.66(2)
C19 Pd1 I1 178.35(6)
P2 Pd1 I1 90.931(15)
P1 Pd1 I1 91.312(15)
C4 P1 C1 104.92(10)
C4 P1 C7 108.42(10)
C1 P1 C7 101.71(10)
C4 P1 Pd1 111.33(7)
C1 P1 Pd1 113.03(7)
C7 P1 Pd1 116.44(7)
C16 P2 C10 103.91(11)
C16 P2 C13 108.85(11)
C10 P2 C13 102.85(11)
C16 P2 Pd1 113.30(8)
C10 P2 Pd1 112.11(7)
C13 P2 Pd1 114.78(7)
F4 S1 F2 173.99(9)
F4 S1 F1 87.28(9)
F2 S1 F1 86.72(9)
F4 S1 F5 90.11(9)
F2 S1 F5 89.98(9)
F1 S1 F5 87.18(8)
F4 S1 F3 89.65(9)
F2 S1 F3 89.70(8)
F1 S1 F3 87.51(8)
F5 S1 F3 174.70(9)
F4 S1 C21 93.14(9)
F2 S1 C21 92.87(9)
F1 S1 C21 179.44(10)
F5 S1 C21 92.44(9)
F3 S1 C21 92.86(9)
C3 C1 C2 110.43(19)
C3 C1 P1 115.14(16)
C2 C1 P1 108.89(15)
C3 C1 H1 107.4
C2 C1 H1 107.4
P1 C1 H1 107.4
C1 C2 H2A 109.5
C1 C2 H2B 109.5
H2A C2 H2B 109.5
C1 C2 H2C 109.5
H2A C2 H2C 109.5
H2B C2 H2C 109.5
C1 C3 H3A 109.5
C1 C3 H3B 109.5
H3A C3 H3B 109.5
C1 C3 H3C 109.5
H3A C3 H3C 109.5
H3B C3 H3C 109.5
C6 C4 C5 112.02(19)
C6 C4 P1 115.71(17)
C5 C4 P1 112.50(16)
C6 C4 H4 105.2
C5 C4 H4 105.2
P1 C4 H4 105.2
C4 C5 H5A 109.5
C4 C5 H5B 109.5
H5A C5 H5B 109.5
C4 C5 H5C 109.5
H5A C5 H5C 109.5
H5B C5 H5C 109.5
C4 C6 H6A 109.5
C4 C6 H6B 109.5
H6A C6 H6B 109.5
C4 C6 H6C 109.5
H6A C6 H6C 109.5
H6B C6 H6C 109.5
C8 C7 C9 108.83(19)
C8 C7 P1 112.06(16)
C9 C7 P1 117.41(16)
C8 C7 H7 105.9
C9 C7 H7 105.9
P1 C7 H7 105.9
C7 C8 H8A 109.5
C7 C8 H8B 109.5
H8A C8 H8B 109.5
C7 C8 H8C 109.5
H8A C8 H8C 109.5
H8B C8 H8C 109.5
C7 C9 H9A 109.5
C7 C9 H9B 109.5
H9A C9 H9B 109.5
C7 C9 H9C 109.5
H9A C9 H9C 109.5
H9B C9 H9C 109.5
C12 C10 C11 110.7(2)
C12 C10 P2 115.25(17)
C11 C10 P2 108.75(17)
C12 C10 H10 107.3
C11 C10 H10 107.3
P2 C10 H10 107.3
C10 C11 H11A 109.5
C10 C11 H11B 109.5
H11A C11 H11B 109.5
C10 C11 H11C 109.5
H11A C11 H11C 109.5
H11B C11 H11C 109.5
C10 C12 H12A 109.5
C10 C12 H12B 109.5
H12A C12 H12B 109.5
C10 C12 H12C 109.5
H12A C12 H12C 109.5
H12B C12 H12C 109.5
C15 C13 C14 110.12(19)
C15 C13 P2 111.18(16)
C14 C13 P2 117.00(17)
C15 C13 H13 105.9
C14 C13 H13 105.9
P2 C13 H13 105.9
C13 C14 H14A 109.5
C13 C14 H14B 109.5
H14A C14 H14B 109.5
C13 C14 H14C 109.5
H14A C14 H14C 109.5
H14B C14 H14C 109.5
C13 C15 H15A 109.5
C13 C15 H15B 109.5
H15A C15 H15B 109.5
C13 C15 H15C 109.5
H15A C15 H15C 109.5
H15B C15 H15C 109.5
C17 C16 C18 111.0(2)
C17 C16 P2 115.45(17)
C18 C16 P2 113.66(18)
C17 C16 H16 105.2
C18 C16 H16 105.2
P2 C16 H16 105.2
C16 C17 H17A 109.5
C16 C17 H17B 109.5
H17A C17 H17B 109.5
C16 C17 H17C 109.5
H17A C17 H17C 109.5
H17B C17 H17C 109.5
C16 C18 H18A 109.5
C16 C18 H18B 109.5
H18A C18 H18B 109.5
C16 C18 H18C 109.5
H18A C18 H18C 109.5
H18B C18 H18C 109.5
C20 C19 C24 116.9(2)
C20 C19 Pd1 121.30(16)
C24 C19 Pd1 121.56(17)
C21 C20 C19 120.4(2)
C21 C20 H20 119.8
C19 C20 H20 119.8
C22 C21 C20 122.1(2)
C22 C21 S1 118.71(17)
C20 C21 S1 119.19(17)
C23 C22 C21 117.9(2)
C23 C22 H22 121.0
C21 C22 H22 121.0
C22 C23 C24 120.6(2)
C22 C23 H23 119.7
C24 C23 H23 119.7
C23 C24 C19 121.9(2)
C23 C24 H24 119.0
C19 C24 H24 119.0

loop_
_geom_bond_atom_site_label_1
_geom_bond_atom_site_label_2
_geom_bond_distance
I1 Pd1 2.7009(2)
Pd1 C19 2.014(2)
Pd1 P2 2.3607(6)
Pd1 P1 2.3788(6)
P1 C4 1.845(2)
P1 C1 1.854(2)
P1 C7 1.877(2)
P2 C16 1.850(2)
P2 C10 1.863(2)
P2 C13 1.867(2)
S1 F4 1.5876(15)
S1 F2 1.5896(16)
S1 F1 1.5906(17)
S1 F5 1.5901(15)
S1 F3 1.5911(15)
S1 C21 1.803(2)
C1 C3 1.522(3)
C1 C2 1.535(3)
C1 H1 1.0000
C2 H2A 0.9800
C2 H2B 0.9800
C2 H2C 0.9800
C3 H3A 0.9800
C3 H3B 0.9800
C3 H3C 0.9800
C4 C6 1.528(3)
C4 C5 1.539(3)
C4 H4 1.0000
C5 H5A 0.9800
C5 H5B 0.9800
C5 H5C 0.9800
C6 H6A 0.9800
C6 H6B 0.9800
C6 H6C 0.9800
C7 C8 1.535(3)
C7 C9 1.533(3)
C7 H7 1.0000
C8 H8A 0.9800
C8 H8B 0.9800
C8 H8C 0.9800
C9 H9A 0.9800
C9 H9B 0.9800
C9 H9C 0.9800
C10 C12 1.528(4)
C10 C11 1.529(3)
C10 H10 1.0000
C11 H11A 0.9800
C11 H11B 0.9800
C11 H11C 0.9800
C12 H12A 0.9800
C12 H12B 0.9800
C12 H12C 0.9800
C13 C15 1.529(3)
C13 C14 1.536(3)
C13 H13 1.0000
C14 H14A 0.9800
C14 H14B 0.9800
C14 H14C 0.9800
C15 H15A 0.9800
C15 H15B 0.9800
C15 H15C 0.9800
C16 C17 1.535(3)
C16 C18 1.541(3)
C16 H16 1.0000
C17 H17A 0.9800
C17 H17B 0.9800
C17 H17C 0.9800
C18 H18A 0.9800
C18 H18B 0.9800
C18 H18C 0.9800
C19 C20 1.401(3)
C19 C24 1.406(3)
C20 C21 1.394(3)
C20 H20 0.9500
C21 C22 1.390(3)
C22 C23 1.384(3)
C22 H22 0.9500
C23 C24 1.393(3)
C23 H23 0.9500
C24 H24 0.9500

loop_
_geom_torsion_atom_site_label_1
_geom_torsion_atom_site_label_2
_geom_torsion_atom_site_label_3
_geom_torsion_atom_site_label_4
_geom_torsion
C4 P1 C1 C3 49.08(19)
C7 P1 C1 C3 161.98(17)
Pd1 P1 C1 C3 -72.40(18)
C4 P1 C1 C2 173.69(17)
C7 P1 C1 C2 -73.41(18)
Pd1 P1 C1 C2 52.20(18)
C1 P1 C4 C6 56.89(19)
C7 P1 C4 C6 -51.18(19)
Pd1 P1 C4 C6 179.48(14)
C1 P1 C4 C5 -172.58(16)
C7 P1 C4 C5 79.35(18)
Pd1 P1 C4 C5 -49.99(17)
C4 P1 C7 C8 -45.62(18)
C1 P1 C7 C8 -155.88(16)
Pd1 P1 C7 C8 80.81(16)
C4 P1 C7 C9 81.41(19)
C1 P1 C7 C9 -28.8(2)
Pd1 P1 C7 C9 -152.16(16)
C16 P2 C10 C12 48.0(2)
C13 P2 C10 C12 161.42(18)
Pd1 P2 C10 C12 -74.75(19)
C16 P2 C10 C11 172.91(18)
C13 P2 C10 C11 -73.64(19)
Pd1 P2 C10 C11 50.20(19)
C16 P2 C13 C15 -51.84(19)
C10 P2 C13 C15 -161.62(16)
Pd1 P2 C13 C15 76.34(17)
C16 P2 C13 C14 75.9(2)
C10 P2 C13 C14 -33.9(2)
Pd1 P2 C13 C14 -155.97(15)
C10 P2 C16 C17 59.3(2)
C13 P2 C16 C17 -49.8(2)
Pd1 P2 C16 C17 -178.82(16)
C10 P2 C16 C18 -170.85(19)
C13 P2 C16 C18 80.1(2)
Pd1 P2 C16 C18 -48.9(2)
C24 C19 C20 C21 2.8(3)
Pd1 C19 C20 C21 -171.92(16)
C19 C20 C21 C22 -0.3(3)
C19 C20 C21 S1 177.76(16)
F4 S1 C21 C22 138.89(18)
F2 S1 C21 C22 -41.46(18)
F5 S1 C21 C22 48.65(19)
F3 S1 C21 C22 -131.31(18)
F4 S1 C21 C20 -39.26(18)
F2 S1 C21 C20 140.39(17)
F5 S1 C21 C20 -129.51(18)
F3 S1 C21 C20 50.54(18)
C20 C21 C22 C23 -2.0(3)
S1 C21 C22 C23 179.92(17)
C21 C22 C23 C24 1.7(3)
C22 C23 C24 C19 0.8(3)
C20 C19 C24 C23 -3.0(3)
Pd1 C19 C24 C23 171.65(17)
